data_2212975
loop_
_publ_author_name
'Deng, Zhao-Peng'
'Gao, Shan'
'Huo, Li-Hua'
'Zhao, Hui'

_publ_section_title Diaquabis(4-formylbenzoato-\k<i>O</i>)bis(1<i>H</i>-imidazole-\k<i>N</i>^3^)cobalt(II)
_journal_coeditor_code NG2234
_journal_issue 4
_journal_name_full 'Acta Crystallographica Section E'
_journal_page_first m1116
_journal_page_last m1117
_journal_paper_doi 10.1107/S1600536807012007
_journal_volume 63
_journal_year 2007
_chemical_formula_iupac '[Co (C8 H5 O3)2 (C3 H4 N2)2 (H2 O)2]'
_chemical_formula_moiety 'C22 H22 Co N4 O8'
_chemical_formula_sum 'C22 H22 Co N4 O8'
_chemical_formula_weight 529.37
_chemical_name_systematic
;
Diaquabis(4-formylbenzoato-\k<i>O</i>)bis(1<i>H</i>-imidazole-
\k<i>N</i>^3^)cobalt(II)
;
_space_group_IT_number 2
_symmetry_cell_setting triclinic
_symmetry_space_group_name_Hall '-P 1'
_symmetry_space_group_name_H-M 'P -1'
_atom_sites_solution_hydrogens geom
_atom_sites_solution_primary direct
_atom_sites_solution_secondary difmap
_cell_angle_alpha 74.56(3)
_cell_angle_beta 86.29(3)
_cell_angle_gamma 86.83(3)
_cell_formula_units_Z 1
_cell_length_a 5.6179(11)
_cell_length_b 8.0819(16)
_cell_length_c 12.871(3)
_cell_measurement_reflns_used 5303
_cell_measurement_temperature 295(2)
_cell_measurement_theta_max 27.46
_cell_measurement_theta_min 3.29
_cell_volume 561.7(2)
_computing_cell_refinement RAPID-AUTO
_computing_data_collection 'RAPID-AUTO (Rigaku, 1998)'
_computing_data_reduction 'CrystalStructure (Rigaku/MSC, 2002)'
_computing_molecular_graphics 'ORTEPII (Johnson, 1976)'
_computing_publication_material SHELXL97
_computing_structure_refinement 'SHELXL97 (Sheldrick, 1997)'
_computing_structure_solution 'SHELXS97 (Sheldrick, 1997)'
_diffrn_ambient_temperature 295(2)
_diffrn_detector_area_resol_mean 10.000
_diffrn_measured_fraction_theta_full 0.991
_diffrn_measured_fraction_theta_max 0.991
_diffrn_measurement_device_type 'Rigaku R-AXIS RAPID'
_diffrn_measurement_method \w
_diffrn_radiation_monochromator graphite
_diffrn_radiation_source 'fine-focus sealed tube'
_diffrn_radiation_type MoK\a
_diffrn_radiation_wavelength 0.71073
_diffrn_reflns_av_R_equivalents 0.0241
_diffrn_reflns_av_sigmaI/netI 0.0329
_diffrn_reflns_limit_h_max 6
_diffrn_reflns_limit_h_min -7
_diffrn_reflns_limit_k_max 10
_diffrn_reflns_limit_k_min -10
_diffrn_reflns_limit_l_max 16
_diffrn_reflns_limit_l_min -16
_diffrn_reflns_number 5532
_diffrn_reflns_theta_full 27.47
_diffrn_reflns_theta_max 27.47
_diffrn_reflns_theta_min 3.29
_diffrn_standards_decay_% 0
_diffrn_standards_interval_count 0
_diffrn_standards_interval_time 0
_diffrn_standards_number 0
_exptl_absorpt_coefficient_mu 0.822
_exptl_absorpt_correction_T_max 0.8595
_exptl_absorpt_correction_T_min 0.7563
_exptl_absorpt_correction_type multi-scan
_exptl_absorpt_process_details '(ABSCOR; Higashi, 1995)'
_exptl_crystal_colour pink
_exptl_crystal_density_diffrn 1.565
_exptl_crystal_density_method 'not measured'
_exptl_crystal_description prism
_exptl_crystal_F_000 273
_exptl_crystal_size_max 0.36
_exptl_crystal_size_mid 0.28
_exptl_crystal_size_min 0.19
_refine_diff_density_max 0.871
_refine_diff_density_min -0.352
_refine_ls_extinction_method none
_refine_ls_goodness_of_fit_ref 1.073
_refine_ls_hydrogen_treatment mixed
_refine_ls_matrix_type full
_refine_ls_number_parameters 176
_refine_ls_number_reflns 2566
_refine_ls_number_restraints 4
_refine_ls_restrained_S_all 1.073
_refine_ls_R_factor_all 0.0419
_refine_ls_R_factor_gt 0.0404
_refine_ls_shift/su_max 0.000
_refine_ls_shift/su_mean 0.000
_refine_ls_structure_factor_coef Fsqd
_refine_ls_weighting_details 'calc w = 1/[\s^2^(Fo^2^)+(0.0653P)^2^+0.4764P] where P=(Fo^2^+2Fc^2^)/3'
_refine_ls_weighting_scheme calc
_refine_ls_wR_factor_gt 0.1185
_refine_ls_wR_factor_ref 0.1200
_reflns_number_gt 2453
_reflns_number_total 2566
_reflns_threshold_expression I>2\s(I)
_cod_data_source_file ng2234.cif
_cod_data_source_block I
_cod_database_code 2212975
_cod_database_fobs_code 2212975

loop_
_symmetry_equiv_pos_as_xyz
'x, y, z'
'-x, -y, -z'

loop_
_atom_site_type_symbol
_atom_site_label
_atom_site_fract_x
_atom_site_fract_y
_atom_site_fract_z
_atom_site_U_iso_or_equiv
_atom_site_adp_type
_atom_site_calc_flag
_atom_site_refinement_flags
_atom_site_occupancy
_atom_site_disorder_assembly
_atom_site_disorder_group
Co Co1 0.5000 0.0000 0.5000 0.02415(15) Uani d S 1 . .
O O1W 0.2018(3) 0.0875(2) 0.58371(13) 0.0309(3) Uani d D 1 . .
H H1W1 0.073(3) 0.035(4) 0.596(2) 0.046 Uiso d D 1 . .
H H1W2 0.261(5) 0.090(4) 0.6419(14) 0.046 Uiso d D 1 . .
O O1 0.2701(3) 0.0238(2) 0.36708(12) 0.0314(3) Uani d . 1 . .
O O2 0.5228(3) -0.0794(3) 0.25555(15) 0.0434(4) Uani d . 1 . .
O O3 -0.1687(8) 0.3412(6) -0.1804(3) 0.0782(17) Uani d PD 0.670(8) A 1
O O3' -0.3715(14) 0.4310(12) -0.0974(7) 0.088(4) Uani d PD 0.330(8) A 2
N N1 0.4136(3) -0.2584(2) 0.56987(15) 0.0295(4) Uani d . 1 . .
N N2 0.4378(5) -0.5284(3) 0.6629(2) 0.0463(6) Uani d . 1 . .
H H2 0.4926 -0.6222 0.7049 0.056 Uiso calc R 1 . .
C C1 0.3435(4) 0.0083(3) 0.27470(17) 0.0289(4) Uani d . 1 . .
C C2 0.2012(4) 0.1055(3) 0.17948(18) 0.0307(5) Uani d . 1 A .
C C3 0.2790(6) 0.0958(5) 0.0770(2) 0.0537(8) Uani d . 1 . .
H H3 0.4182 0.0321 0.0680 0.064 Uiso calc R 1 . .
C C4 0.1536(6) 0.1790(5) -0.0124(2) 0.0585(9) Uani d . 1 A .
H H4 0.2076 0.1711 -0.0808 0.070 Uiso calc R 1 . .
C C5 -0.0534(5) 0.2745(4) 0.0009(2) 0.0452(6) Uani d . 1 . .
C C6 -0.1291(5) 0.2876(4) 0.1025(2) 0.0454(6) Uani d . 1 A .
H H6 -0.2669 0.3529 0.1111 0.055 Uiso calc R 1 . .
C C7 -0.0028(5) 0.2049(3) 0.1920(2) 0.0381(5) Uani d . 1 . .
H H7 -0.0544 0.2159 0.2601 0.046 Uiso calc R 1 A .
C C8 -0.1935(7) 0.3586(5) -0.0940(3) 0.0656(10) Uani d PD 0.670(8) A 1
H H8 -0.3165 0.4347 -0.0827 0.079 Uiso calc PR 0.670(8) A 1
C C8' -0.1935(7) 0.3586(5) -0.0940(3) 0.0656(10) Uani d PD 0.330(8) A 2
H H8' -0.1248 0.3505 -0.1603 0.079 Uiso calc PR 0.330(8) A 2
C C9 0.5410(5) -0.3765(3) 0.6368(2) 0.0451(6) Uani d . 1 . .
H H9 0.6848 -0.3569 0.6626 0.054 Uiso calc R 1 . .
C C10 0.2321(6) -0.5076(3) 0.6115(3) 0.0496(7) Uani d . 1 . .
H H10 0.1220 -0.5908 0.6145 0.060 Uiso calc R 1 . .
C C11 0.2191(5) -0.3412(3) 0.5548(2) 0.0456(6) Uani d . 1 . .
H H11 0.0948 -0.2902 0.5115 0.055 Uiso calc R 1 . .

loop_
_atom_site_aniso_label
_atom_site_aniso_U_11
_atom_site_aniso_U_22
_atom_site_aniso_U_33
_atom_site_aniso_U_12
_atom_site_aniso_U_13
_atom_site_aniso_U_23
Co1 0.0227(2) 0.0235(2) 0.0237(2) 0.00150(14) -0.00517(15) -0.00138(14)
O1W 0.0247(7) 0.0348(8) 0.0315(8) 0.0019(6) -0.0046(6) -0.0056(6)
O1 0.0297(8) 0.0366(8) 0.0255(7) -0.0002(6) -0.0064(6) -0.0033(6)
O2 0.0391(10) 0.0552(11) 0.0368(9) 0.0185(8) -0.0133(8) -0.0152(8)
O3 0.089(3) 0.088(3) 0.048(2) 0.000(2) -0.040(2) 0.0075(19)
O3' 0.061(5) 0.097(7) 0.084(6) 0.010(5) -0.041(5) 0.022(5)
N1 0.0312(9) 0.0245(9) 0.0301(9) 0.0023(7) -0.0050(7) -0.0022(7)
N2 0.0551(14) 0.0264(10) 0.0497(13) 0.0037(9) -0.0126(11) 0.0045(9)
C1 0.0284(10) 0.0290(10) 0.0281(10) 0.0012(8) -0.0080(8) -0.0041(8)
C2 0.0297(11) 0.0330(11) 0.0270(10) 0.0025(8) -0.0078(8) -0.0033(8)
C3 0.0508(16) 0.077(2) 0.0311(13) 0.0262(15) -0.0108(12) -0.0147(13)
C4 0.0605(19) 0.084(2) 0.0280(13) 0.0178(17) -0.0114(12) -0.0104(14)
C5 0.0448(14) 0.0457(14) 0.0377(13) 0.0004(11) -0.0174(11) 0.0047(11)
C6 0.0378(13) 0.0425(14) 0.0478(15) 0.0125(11) -0.0100(11) 0.0013(11)
C7 0.0385(13) 0.0387(12) 0.0320(12) 0.0076(10) -0.0031(10) -0.0020(9)
C8 0.067(2) 0.066(2) 0.053(2) 0.0004(17) -0.0303(17) 0.0097(16)
C8' 0.067(2) 0.066(2) 0.053(2) 0.0004(17) -0.0303(17) 0.0097(16)
C9 0.0400(13) 0.0347(13) 0.0539(16) 0.0026(10) -0.0178(12) 0.0026(11)
C10 0.0548(17) 0.0298(12) 0.0618(18) -0.0081(11) -0.0168(14) -0.0035(11)
C11 0.0456(14) 0.0310(12) 0.0584(16) -0.0029(10) -0.0250(13) -0.0030(11)

loop_
_atom_type_symbol
_atom_type_description
_atom_type_scat_dispersion_real
_atom_type_scat_dispersion_imag
_atom_type_scat_source
C C 0.0033 0.0016 'International Tables Vol C Tables 4.2.6.8 and 6.1.1.4'
H H 0.0000 0.0000 'International Tables Vol C Tables 4.2.6.8 and 6.1.1.4'
N N 0.0061 0.0033 'International Tables Vol C Tables 4.2.6.8 and 6.1.1.4'
O O 0.0106 0.0060 'International Tables Vol C Tables 4.2.6.8 and 6.1.1.4'
Co Co 0.3494 0.9721 'International Tables Vol C Tables 4.2.6.8 and 6.1.1.4'

loop_
_geom_angle_atom_site_label_1
_geom_angle_atom_site_label_2
_geom_angle_atom_site_label_3
_geom_angle_site_symmetry_1
_geom_angle_site_symmetry_3
_geom_angle
_geom_angle_publ_flag
N1 Co1 O1W . 2_656 88.95(7) yes
N1 Co1 O1W . . 91.05(7) yes
N1 Co1 O1 . 2_656 87.57(7) yes
O1W Co1 O1 . 2_656 92.69(6) yes
N1 Co1 O1 . . 92.43(7) yes
O1W Co1 O1 . . 87.31(7) yes
N1 Co1 N1 2_656 . 180.00(10) no
N1 Co1 O1W 2_656 2_656 91.05(7) no
N1 Co1 O1W 2_656 . 88.95(7) no
O1W Co1 O1W 2_656 . 180.00(7) no
N1 Co1 O1 2_656 2_656 92.43(7) no
O1W Co1 O1 2_656 2_656 87.31(7) no
N1 Co1 O1 2_656 . 87.57(7) no
O1W Co1 O1 2_656 . 92.69(6) no
O1 Co1 O1 2_656 . 180.0 ?
Co1 O1W H1W1 . . 121(2) no
Co1 O1W H1W2 . . 102(2) no
H1W1 O1W H1W2 . . 110.6(16) no
C1 O1 Co1 . . 124.01(14) no
C9 N1 C11 . . 104.6(2) no
C9 N1 Co1 . . 126.95(18) no
C11 N1 Co1 . . 128.40(16) no
C9 N2 C10 . . 107.6(2) no
C9 N2 H2 . . 126.2 no
C10 N2 H2 . . 126.2 no
O2 C1 O1 . . 125.6(2) no
O2 C1 C2 . . 117.4(2) no
O1 C1 C2 . . 117.0(2) no
C3 C2 C7 . . 119.2(2) no
C3 C2 C1 . . 118.8(2) no
C7 C2 C1 . . 122.0(2) no
C2 C3 C4 . . 121.2(3) no
C2 C3 H3 . . 119.4 no
C4 C3 H3 . . 119.4 no
C3 C4 C5 . . 119.4(3) no
C3 C4 H4 . . 120.3 no
C5 C4 H4 . . 120.3 no
C6 C5 C4 . . 119.6(2) no
C6 C5 C8 . . 120.7(3) no
C4 C5 C8 . . 119.7(3) no
C5 C6 C7 . . 120.9(3) no
C5 C6 H6 . . 119.5 no
C7 C6 H6 . . 119.5 no
C6 C7 C2 . . 119.6(2) no
C6 C7 H7 . . 120.2 no
C2 C7 H7 . . 120.2 no
O3 C8 C5 . . 127.9(4) no
O3 C8 H8 . . 116.0 no
C5 C8 H8 . . 116.0 no
N1 C9 N2 . . 111.5(2) no
N1 C9 H9 . . 124.3 no
N2 C9 H9 . . 124.3 no
C11 C10 N2 . . 105.8(2) no
C11 C10 H10 . . 127.1 no
N2 C10 H10 . . 127.1 no
C10 C11 N1 . . 110.5(2) no
C10 C11 H11 . . 124.7 no
N1 C11 H11 . . 124.7 no

loop_
_geom_bond_atom_site_label_1
_geom_bond_atom_site_label_2
_geom_bond_site_symmetry_2
_geom_bond_distance
_geom_bond_publ_flag
Co1 N1 . 2.1120(19) yes
Co1 O1W . 2.1235(17) yes
Co1 O1 . 2.1713(16) yes
Co1 N1 2_656 2.1120(19) no
Co1 O1W 2_656 2.1235(17) no
Co1 O1 2_656 2.1713(16) no
O1W H1W1 . 0.848(10) no
O1W H1W2 . 0.843(10) no
O1 C1 . 1.269(3) no
O2 C1 . 1.249(3) no
O3 C8 . 1.156(5) no
N1 C9 . 1.316(3) no
N1 C11 . 1.363(3) no
N2 C9 . 1.338(4) no
N2 C10 . 1.350(4) no
N2 H2 . 0.8600 no
C1 C2 . 1.517(3) no
C2 C3 . 1.383(4) no
C2 C7 . 1.389(3) no
C3 C4 . 1.383(4) no
C3 H3 . 0.9300 no
C4 C5 . 1.386(4) no
C4 H4 . 0.9300 no
C5 C6 . 1.378(4) no
C5 C8 . 1.482(4) no
C6 C7 . 1.386(4) no
C6 H6 . 0.9300 no
C7 H7 . 0.9300 no
C8 H8 . 0.9300 no
C9 H9 . 0.9300 no
C10 C11 . 1.349(4) no
C10 H10 . 0.9300 no
C11 H11 . 0.9300 no

loop_
_geom_hbond_atom_site_label_D
_geom_hbond_atom_site_label_H
_geom_hbond_atom_site_label_A
_geom_hbond_site_symmetry_A
_geom_hbond_distance_DH
_geom_hbond_distance_HA
_geom_hbond_distance_DA
_geom_hbond_angle_DHA
_geom_hbond_publ_flag
O1W H1W2 O2 2_656 0.840(10) 1.830(10) 2.647(3) 162(3) yes
O1W H1W1 O1 2_556 0.850(10) 2.000(10) 2.826(2) 163(3) yes
N2 H2 O2 2_646 0.86 2.33 3.062(3) 142.7 yes
N2 H2 O3 1_646 0.86 2.44 3.041(4) 127.5 yes

loop_
_geom_torsion_atom_site_label_1
_geom_torsion_atom_site_label_2
_geom_torsion_atom_site_label_3
_geom_torsion_atom_site_label_4
_geom_torsion_site_symmetry_1
_geom_torsion
_geom_torsion_publ_flag
N1 Co1 O1 C1 2_656 82.38(18) no
N1 Co1 O1 C1 . -97.62(18) no
O1W Co1 O1 C1 2_656 -8.56(18) no
O1W Co1 O1 C1 . 171.44(18) no
O1W Co1 N1 C9 2_656 64.7(2) no
O1W Co1 N1 C9 . -115.3(2) no
O1 Co1 N1 C9 2_656 -22.7(2) no
O1 Co1 N1 C9 . 157.3(2) no
O1W Co1 N1 C11 2_656 -113.8(2) no
O1W Co1 N1 C11 . 66.2(2) no
O1 Co1 N1 C11 2_656 158.8(2) no
O1 Co1 N1 C11 . -21.2(2) no
Co1 O1 C1 O2 . 27.6(3) no
Co1 O1 C1 C2 . -152.03(15) no
O2 C1 C2 C3 . -1.5(4) no
O1 C1 C2 C3 . 178.2(3) no
O2 C1 C2 C7 . 179.2(2) no
O1 C1 C2 C7 . -1.2(3) no
C7 C2 C3 C4 . -1.9(5) no
C1 C2 C3 C4 . 178.7(3) no
C2 C3 C4 C5 . 0.2(6) no
C3 C4 C5 C6 . 1.1(5) no
C3 C4 C5 C8 . -177.7(3) no
C4 C5 C6 C7 . -0.8(5) no
C8 C5 C6 C7 . 178.0(3) no
C5 C6 C7 C2 . -0.9(4) no
C3 C2 C7 C6 . 2.2(4) no
C1 C2 C7 C6 . -178.4(2) no
C6 C5 C8 O3 . -169.5(4) no
C4 C5 C8 O3 . 9.4(6) no
C11 N1 C9 N2 . 0.8(3) no
Co1 N1 C9 N2 . -178.04(18) no
C10 N2 C9 N1 . -0.7(4) no
C9 N2 C10 C11 . 0.3(4) no
N2 C10 C11 N1 . 0.2(4) no
C9 N1 C11 C10 . -0.6(4) no
Co1 N1 C11 C10 . 178.2(2) no
